data_4033554
loop_
_publ_author_name
'Achary, Raghavendra'
'Jung, In-A'
'Lee, Hyeon-Kyu'

_publ_section_title
;
 Tandem Rh-Catalyzed Oxidative C-H Olefination and Cyclization of
 Enantiomerically Enriched Benzo-1,3-Sulfamidates: Stereoselective
 Synthesis of trans-1,3-Disubstituted Isoindolines.
;
_journal_issue 7
_journal_name_full 'The Journal of organic chemistry'
_journal_page_first 3864
_journal_page_last 3878
_journal_paper_doi 10.1021/acs.joc.8b00204
_journal_volume 83
_journal_year 2018
_chemical_absolute_configuration ad
_chemical_formula_sum 'C23 H18 Br N O5 S'
_chemical_formula_weight 500.35
_space_group_IT_number 19
_space_group_name_Hall 'P 2ac 2ab'
_space_group_name_H-M_alt 'P 21 21 21'
_symmetry_cell_setting orthorhombic
_symmetry_space_group_name_Hall 'P 2ac 2ab'
_symmetry_space_group_name_H-M 'P 21 21 21'
_atom_sites_solution_hydrogens geom
_atom_sites_solution_primary direct
_atom_sites_solution_secondary difmap
_audit_creation_method SHELXL-97
_cell_angle_alpha 90.00
_cell_angle_beta 90.00
_cell_angle_gamma 90.00
_cell_formula_units_Z 4
_cell_length_a 5.6500(7)
_cell_length_b 13.3279(15)
_cell_length_c 28.334(3)
_cell_measurement_reflns_used 6957
_cell_measurement_temperature 296(1)
_cell_measurement_theta_max 22.55
_cell_measurement_theta_min 3.14
_cell_volume 2133.6(4)
_computing_cell_refinement 'Bruker SAINT'
_computing_data_collection 'Bruker APEX2'
_computing_data_reduction 'Bruker SAINT'
_computing_molecular_graphics 'Bruker SHELXTL'
_computing_publication_material 'Bruker SHELXTL'
_computing_structure_refinement 'SHELXL-97 (Sheldrick, 2008)'
_computing_structure_solution 'SHELXS-97 (Sheldrick, 2008)'
_diffrn_ambient_temperature 296(1)
_diffrn_measured_fraction_theta_full 0.998
_diffrn_measured_fraction_theta_max 0.998
_diffrn_measurement_device_type 'Bruker APEX-II CCD'
_diffrn_measurement_method '\f and \w scans'
_diffrn_radiation_monochromator graphite
_diffrn_radiation_source 'fine-focus sealed tube'
_diffrn_radiation_type MoK\a
_diffrn_radiation_wavelength 0.71073
_diffrn_reflns_av_R_equivalents 0.0531
_diffrn_reflns_av_sigmaI/netI 0.0518
_diffrn_reflns_limit_h_max 7
_diffrn_reflns_limit_h_min -7
_diffrn_reflns_limit_k_max 17
_diffrn_reflns_limit_k_min -17
_diffrn_reflns_limit_l_max 37
_diffrn_reflns_limit_l_min -37
_diffrn_reflns_number 39986
_diffrn_reflns_theta_full 28.34
_diffrn_reflns_theta_max 28.34
_diffrn_reflns_theta_min 1.44
_exptl_absorpt_coefficient_mu 2.060
_exptl_absorpt_correction_T_max 0.8205
_exptl_absorpt_correction_T_min 0.5082
_exptl_absorpt_correction_type multi-scan
_exptl_absorpt_process_details 'Bruker SADABS'
_exptl_crystal_colour silver
_exptl_crystal_density_diffrn 1.558
_exptl_crystal_density_meas ?
_exptl_crystal_density_method 'not measured'
_exptl_crystal_description block
_exptl_crystal_F_000 1016
_exptl_crystal_size_max 0.38
_exptl_crystal_size_mid 0.14
_exptl_crystal_size_min 0.10
_refine_diff_density_max 0.552
_refine_diff_density_min -0.281
_refine_diff_density_rms 0.046
_refine_ls_abs_structure_details 'Flack H D (1983), Acta Cryst. A39, 876-881'
_refine_ls_abs_structure_Flack -0.011(8)
_refine_ls_extinction_method none
_refine_ls_goodness_of_fit_ref 1.024
_refine_ls_hydrogen_treatment refxyz
_refine_ls_matrix_type full
_refine_ls_number_parameters 280
_refine_ls_number_reflns 5330
_refine_ls_number_restraints 0
_refine_ls_restrained_S_all 1.024
_refine_ls_R_factor_all 0.0602
_refine_ls_R_factor_gt 0.0403
_refine_ls_shift/su_max 0.000
_refine_ls_shift/su_mean 0.000
_refine_ls_structure_factor_coef Fsqd
_refine_ls_weighting_details 'calc w=1/[\s^2^(Fo^2^)+(0.0294P)^2^+0.5144P] where P=(Fo^2^+2Fc^2^)/3'
_refine_ls_weighting_scheme calc
_refine_ls_wR_factor_gt 0.0869
_refine_ls_wR_factor_ref 0.0949
_reflns_number_gt 4042
_reflns_number_total 5330
_reflns_threshold_expression >2sigma(I)
_cod_data_source_file jo8b00204_si_002.cif
_cod_data_source_block 20160817_0m
_cod_depositor_comments
;
The following automatic conversions were performed:

'_symmetry_cell_setting' value 'Orthorhombic' changed to
'orthorhombic' according to
/home/data/users/saulius/crontab/automatic-downloads/rss-feeds/ACS/lib/dictionaries/cif_core.dic
dictionary named 'cif_core.dic' version 2.4.2 from 2011-04-26.

'_exptl_crystal_density_meas' value 'none' was changed to '?' - the
value is perceived as not measured.

Automatic conversion script
Id: cif_fix_values 4973 2017-02-22 13:04:09Z antanas 

 Adding full bibliography for 4033553--4033554.cif.
;
_cod_original_cell_volume 2133.7(4)
_cod_original_sg_symbol_H-M P2(1)2(1)2(1)
_cod_database_code 4033554

loop_
_symmetry_equiv_pos_as_xyz
'x, y, z'
'x+1/2, -y+1/2, -z'
'-x, y+1/2, -z+1/2'
'-x+1/2, -y, z+1/2'

loop_
_atom_site_label
_atom_site_type_symbol
_atom_site_fract_x
_atom_site_fract_y
_atom_site_fract_z
_atom_site_U_iso_or_equiv
_atom_site_adp_type
_atom_site_occupancy
_atom_site_symmetry_multiplicity
_atom_site_calc_flag
_atom_site_refinement_flags
Br1 Br 0.15132(7) 0.36762(2) 0.967793(14) 0.07482(13) Uani 1 1 d .
S1 S 0.60848(16) -0.15936(5) 0.88441(3) 0.0608(2) Uani 1 1 d .
O1 O 0.7992(5) -0.17453(18) 0.85273(9) 0.0843(8) Uani 1 1 d .
O2 O 0.4228(5) -0.23044(16) 0.88889(9) 0.0777(7) Uani 1 1 d .
O3 O 0.7320(3) -0.14633(16) 0.93457(7) 0.0592(5) Uani 1 1 d .
O4 O 1.0604(5) 0.1154(2) 0.81233(10) 0.0847(7) Uani 1 1 d .
O5 O 0.8005(5) 0.16900(19) 0.75831(8) 0.0810(7) Uani 1 1 d .
N1 N 0.4946(4) -0.04943(16) 0.87572(8) 0.0477(5) Uani 1 1 d .
C1 C 0.5717(5) -0.12053(18) 0.97074(10) 0.0462(6) Uani 1 1 d .
C2 C 0.6218(6) -0.1584(2) 1.01531(10) 0.0553(7) Uani 1 1 d .
H2B H 0.7571 -0.1966 1.0205 0.066 Uiso 1 1 calc R
C3 C 0.4680(6) -0.1385(2) 1.05156(11) 0.0603(8) Uani 1 1 d .
H3A H 0.5010 -0.1622 1.0817 0.072 Uiso 1 1 calc R
C4 C 0.2670(6) -0.0843(2) 1.04372(11) 0.0609(8) Uani 1 1 d .
H4A H 0.1620 -0.0723 1.0684 0.073 Uiso 1 1 calc R
C5 C 0.2186(5) -0.0467(2) 0.99862(11) 0.0541(7) Uani 1 1 d .
H5A H 0.0805 -0.0104 0.9935 0.065 Uiso 1 1 calc R
C6 C 0.3739(5) -0.06288(17) 0.96149(9) 0.0435(6) Uani 1 1 d .
C7 C 0.3249(5) -0.01684(19) 0.91338(9) 0.0457(6) Uani 1 1 d .
H7A H 0.1622 -0.0319 0.9037 0.055 Uiso 1 1 calc R
C8 C 0.3649(5) 0.09603(18) 0.91320(9) 0.0439(6) Uani 1 1 d .
C9 C 0.2366(5) 0.1686(2) 0.93691(10) 0.0488(6) Uani 1 1 d .
H9A H 0.1006 0.1523 0.9537 0.059 Uiso 1 1 calc R
C10 C 0.3180(5) 0.2667(2) 0.93469(10) 0.0520(7) Uani 1 1 d .
C11 C 0.5172(6) 0.2925(2) 0.91001(12) 0.0587(8) Uani 1 1 d .
H11A H 0.5690 0.3588 0.9098 0.070 Uiso 1 1 calc R
C12 C 0.6420(6) 0.2196(2) 0.88522(10) 0.0544(7) Uani 1 1 d .
H12A H 0.7756 0.2364 0.8677 0.065 Uiso 1 1 calc R
C13 C 0.5622(5) 0.1210(2) 0.88721(9) 0.0442(6) Uani 1 1 d .
C14 C 0.6636(5) 0.03146(19) 0.86219(9) 0.0474(6) Uani 1 1 d .
H14A H 0.8214 0.0163 0.8746 0.057 Uiso 1 1 calc R
C15 C 0.6740(6) 0.0416(2) 0.80871(10) 0.0571(7) Uani 1 1 d .
H15A H 0.7016 -0.0238 0.7947 0.069 Uiso 1 1 calc R
H15B H 0.5233 0.0664 0.7972 0.069 Uiso 1 1 calc R
C16 C 0.8660(7) 0.1117(3) 0.79411(11) 0.0637(8) Uani 1 1 d .
C17 C 0.9708(10) 0.2437(4) 0.74146(16) 0.1052(15) Uani 1 1 d .
H17A H 0.9375 0.2598 0.7087 0.126 Uiso 1 1 calc R
H17B H 1.1295 0.2163 0.7432 0.126 Uiso 1 1 calc R
C18 C 0.9567(8) 0.3369(3) 0.77063(14) 0.0815(11) Uani 1 1 d .
C19 C 1.1220(9) 0.3601(4) 0.80356(19) 0.1098(15) Uani 1 1 d .
H19A H 1.2517 0.3182 0.8080 0.132 Uiso 1 1 calc R
C20 C 1.0982(13) 0.4462(6) 0.8306(2) 0.131(2) Uani 1 1 d .
H20A H 1.2122 0.4617 0.8531 0.157 Uiso 1 1 calc R
C21 C 0.9090(13) 0.5084(4) 0.82450(17) 0.1141(18) Uani 1 1 d .
H21A H 0.8941 0.5664 0.8425 0.137 Uiso 1 1 calc R
C22 C 0.7441(11) 0.4847(5) 0.79212(18) 0.1183(18) Uani 1 1 d .
H22A H 0.6132 0.5259 0.7878 0.142 Uiso 1 1 calc R
C23 C 0.7697(9) 0.3989(4) 0.76524(17) 0.1004(15) Uani 1 1 d .
H23A H 0.6550 0.3835 0.7428 0.120 Uiso 1 1 calc R

loop_
_atom_site_aniso_label
_atom_site_aniso_U_11
_atom_site_aniso_U_22
_atom_site_aniso_U_33
_atom_site_aniso_U_23
_atom_site_aniso_U_13
_atom_site_aniso_U_12
Br1 0.0802(2) 0.05173(17) 0.0925(3) -0.00945(16) 0.0154(2) 0.01375(17)
S1 0.0785(5) 0.0451(4) 0.0589(4) -0.0012(3) 0.0109(4) 0.0128(4)
O1 0.109(2) 0.0699(14) 0.0743(15) 0.0034(12) 0.0317(15) 0.0356(15)
O2 0.113(2) 0.0443(11) 0.0762(15) -0.0098(10) 0.0041(14) -0.0053(13)
O3 0.0560(11) 0.0599(12) 0.0617(12) 0.0089(10) 0.0068(9) 0.0190(10)
O4 0.0599(14) 0.108(2) 0.0863(17) 0.0099(16) 0.0117(13) -0.0041(14)
O5 0.0952(18) 0.0841(16) 0.0636(14) 0.0193(12) 0.0148(14) -0.0083(15)
N1 0.0540(13) 0.0405(12) 0.0486(13) 0.0028(10) 0.0034(11) 0.0054(10)
C1 0.0460(12) 0.0375(12) 0.0552(16) 0.0028(12) 0.0036(12) -0.0028(11)
C2 0.0573(17) 0.0431(13) 0.0654(18) 0.0063(12) -0.0093(15) -0.0057(14)
C3 0.083(2) 0.0477(16) 0.0503(16) 0.0037(14) -0.0015(16) -0.0128(17)
C4 0.076(2) 0.0473(16) 0.060(2) 0.0024(13) 0.0152(16) -0.0095(15)
C5 0.0506(16) 0.0443(14) 0.0674(19) 0.0008(13) 0.0097(14) -0.0025(12)
C6 0.0421(13) 0.0346(11) 0.0538(15) 0.0023(10) 0.0011(13) -0.0033(10)
C7 0.0384(13) 0.0451(13) 0.0537(15) -0.0004(11) -0.0028(13) 0.0026(12)
C8 0.0437(13) 0.0412(12) 0.0470(14) 0.0044(11) -0.0074(13) 0.0047(12)
C9 0.0454(14) 0.0466(14) 0.0542(16) 0.0066(12) 0.0024(12) 0.0080(12)
C10 0.0545(17) 0.0428(14) 0.0586(17) 0.0002(12) -0.0011(14) 0.0089(13)
C11 0.065(2) 0.0401(15) 0.071(2) 0.0039(14) 0.0006(16) -0.0031(14)
C12 0.0522(15) 0.0524(15) 0.0585(16) 0.0066(13) 0.0053(16) -0.0023(14)
C13 0.0447(13) 0.0437(13) 0.0442(14) 0.0065(11) -0.0018(11) 0.0053(11)
C14 0.0444(14) 0.0470(13) 0.0507(15) 0.0007(11) -0.0017(13) 0.0034(13)
C15 0.0633(18) 0.0609(17) 0.0472(16) 0.0014(13) 0.0052(15) 0.0063(16)
C16 0.065(2) 0.073(2) 0.0533(18) 0.0015(15) 0.0140(17) 0.0056(18)
C17 0.127(4) 0.105(3) 0.084(3) 0.024(3) 0.039(3) -0.019(3)
C18 0.085(3) 0.092(3) 0.068(2) 0.031(2) 0.008(2) -0.020(2)
C19 0.098(3) 0.118(4) 0.114(4) 0.032(3) -0.023(3) -0.012(4)
C20 0.149(6) 0.140(5) 0.104(4) 0.019(4) -0.058(4) -0.036(5)
C21 0.173(6) 0.099(3) 0.070(3) 0.011(2) -0.007(3) -0.021(4)
C22 0.139(5) 0.111(4) 0.105(4) 0.002(3) -0.019(3) 0.007(3)
C23 0.112(4) 0.099(3) 0.090(3) 0.014(3) -0.027(3) 0.002(3)

loop_
_atom_type_symbol
_atom_type_description
_atom_type_scat_dispersion_real
_atom_type_scat_dispersion_imag
_atom_type_scat_source
C C 0.0033 0.0016 'International Tables Vol C Tables 4.2.6.8 and 6.1.1.4'
H H 0.0000 0.0000 'International Tables Vol C Tables 4.2.6.8 and 6.1.1.4'
N N 0.0061 0.0033 'International Tables Vol C Tables 4.2.6.8 and 6.1.1.4'
O O 0.0106 0.0060 'International Tables Vol C Tables 4.2.6.8 and 6.1.1.4'
S S 0.1246 0.1234 'International Tables Vol C Tables 4.2.6.8 and 6.1.1.4'
Br Br -0.2901 2.4595 'International Tables Vol C Tables 4.2.6.8 and 6.1.1.4'

loop_
_geom_angle_atom_site_label_1
_geom_angle_atom_site_label_2
_geom_angle_atom_site_label_3
_geom_angle
O1 S1 O2 121.58(16)
O1 S1 O3 104.33(15)
O2 S1 O3 108.47(13)
O1 S1 N1 109.58(14)
O2 S1 N1 108.89(15)
O3 S1 N1 102.18(12)
C1 O3 S1 113.18(17)
C16 O5 C17 117.3(4)
C14 N1 C7 112.5(2)
C14 N1 S1 116.04(19)
C7 N1 S1 114.10(17)
C6 C1 C2 122.6(3)
C6 C1 O3 121.2(2)
C2 C1 O3 116.2(2)
C3 C2 C1 118.8(3)
C3 C2 H2B 120.6
C1 C2 H2B 120.6
C4 C3 C2 120.5(3)
C4 C3 H3A 119.7
C2 C3 H3A 119.7
C3 C4 C5 120.1(3)
C3 C4 H4A 120.0
C5 C4 H4A 120.0
C6 C5 C4 120.9(3)
C6 C5 H5A 119.5
C4 C5 H5A 119.5
C1 C6 C5 117.0(2)
C1 C6 C7 122.8(2)
C5 C6 C7 120.2(2)
N1 C7 C6 113.9(2)
N1 C7 C8 100.9(2)
C6 C7 C8 112.0(2)
N1 C7 H7A 109.9
C6 C7 H7A 109.9
C8 C7 H7A 109.9
C13 C8 C9 121.0(2)
C13 C8 C7 111.2(2)
C9 C8 C7 127.8(3)
C8 C9 C10 117.6(3)
C8 C9 H9A 121.2
C10 C9 H9A 121.2
C11 C10 C9 122.2(3)
C11 C10 Br1 118.9(2)
C9 C10 Br1 118.9(2)
C10 C11 C12 119.9(3)
C10 C11 H11A 120.0
C12 C11 H11A 120.0
C13 C12 C11 118.4(3)
C13 C12 H12A 120.8
C11 C12 H12A 120.8
C8 C13 C12 120.8(3)
C8 C13 C14 111.7(2)
C12 C13 C14 127.5(3)
N1 C14 C13 102.1(2)
N1 C14 C15 110.2(2)
C13 C14 C15 114.4(2)
N1 C14 H14A 110.0
C13 C14 H14A 110.0
C15 C14 H14A 110.0
C16 C15 C14 111.1(3)
C16 C15 H15A 109.4
C14 C15 H15A 109.4
C16 C15 H15B 109.4
C14 C15 H15B 109.4
H15A C15 H15B 108.0
O4 C16 O5 123.7(3)
O4 C16 C15 124.5(3)
O5 C16 C15 111.8(3)
O5 C17 C18 110.5(3)
O5 C17 H17A 109.6
C18 C17 H17A 109.6
O5 C17 H17B 109.6
C18 C17 H17B 109.6
H17A C17 H17B 108.1
C23 C18 C19 118.5(5)
C23 C18 C17 119.2(5)
C19 C18 C17 122.3(5)
C18 C19 C20 120.2(5)
C18 C19 H19A 119.9
C20 C19 H19A 119.9
C21 C20 C19 120.6(5)
C21 C20 H20A 119.7
C19 C20 H20A 119.7
C22 C21 C20 119.1(5)
C22 C21 H21A 120.4
C20 C21 H21A 120.4
C21 C22 C23 119.9(6)
C21 C22 H22A 120.1
C23 C22 H22A 120.1
C18 C23 C22 121.8(5)
C18 C23 H23A 119.1
C22 C23 H23A 119.1

loop_
_geom_bond_atom_site_label_1
_geom_bond_atom_site_label_2
_geom_bond_distance
Br1 C10 1.891(3)
S1 O1 1.417(3)
S1 O2 1.419(3)
S1 O3 1.593(2)
S1 N1 1.619(2)
O3 C1 1.410(3)
O4 C16 1.215(4)
O5 C16 1.323(4)
O5 C17 1.464(5)
N1 C14 1.490(4)
N1 C7 1.499(4)
C1 C6 1.381(4)
C1 C2 1.389(4)
C2 C3 1.371(4)
C2 H2B 0.9300
C3 C4 1.365(5)
C3 H3A 0.9300
C4 C5 1.399(4)
C4 H4A 0.9300
C5 C6 1.387(4)
C5 H5A 0.9300
C6 C7 1.520(4)
C7 C8 1.521(4)
C7 H7A 0.9800
C8 C13 1.377(4)
C8 C9 1.383(4)
C9 C10 1.387(4)
C9 H9A 0.9300
C10 C11 1.369(4)
C11 C12 1.391(4)
C11 H11A 0.9300
C12 C13 1.391(4)
C12 H12A 0.9300
C13 C14 1.501(4)
C14 C15 1.523(4)
C14 H14A 0.9800
C15 C16 1.490(5)
C15 H15A 0.9700
C15 H15B 0.9700
C17 C18 1.494(6)
C17 H17A 0.9700
C17 H17B 0.9700
C18 C23 1.351(6)
C18 C19 1.356(6)
C19 C20 1.386(8)
C19 H19A 0.9300
C20 C21 1.364(9)
C20 H20A 0.9300
C21 C22 1.345(7)
C21 H21A 0.9300
C22 C23 1.381(7)
C22 H22A 0.9300
C23 H23A 0.9300

loop_
_geom_torsion_atom_site_label_1
_geom_torsion_atom_site_label_2
_geom_torsion_atom_site_label_3
_geom_torsion_atom_site_label_4
_geom_torsion
O1 S1 O3 C1 174.20(19)
O2 S1 O3 C1 -54.9(2)
N1 S1 O3 C1 60.05(19)
O1 S1 N1 C14 -34.9(2)
O2 S1 N1 C14 -170.08(19)
O3 S1 N1 C14 75.3(2)
O1 S1 N1 C7 -168.2(2)
O2 S1 N1 C7 56.6(2)
O3 S1 N1 C7 -58.0(2)
S1 O3 C1 C6 -32.1(3)
S1 O3 C1 C2 146.4(2)
C6 C1 C2 C3 0.5(4)
O3 C1 C2 C3 -177.9(2)
C1 C2 C3 C4 1.4(4)
C2 C3 C4 C5 -1.3(4)
C3 C4 C5 C6 -0.6(4)
C2 C1 C6 C5 -2.3(4)
O3 C1 C6 C5 176.0(2)
C2 C1 C6 C7 176.8(3)
O3 C1 C6 C7 -4.9(4)
C4 C5 C6 C1 2.4(4)
C4 C5 C6 C7 -176.8(3)
C14 N1 C7 C6 -107.3(3)
S1 N1 C7 C6 27.7(3)
C14 N1 C7 C8 12.9(3)
S1 N1 C7 C8 147.88(18)
C1 C6 C7 N1 6.8(4)
C5 C6 C7 N1 -174.1(2)
C1 C6 C7 C8 -106.9(3)
C5 C6 C7 C8 72.2(3)
N1 C7 C8 C13 -11.6(3)
C6 C7 C8 C13 109.9(3)
N1 C7 C8 C9 171.6(3)
C6 C7 C8 C9 -66.9(4)
C13 C8 C9 C10 -1.9(4)
C7 C8 C9 C10 174.6(3)
C8 C9 C10 C11 0.2(4)
C8 C9 C10 Br1 -178.6(2)
C9 C10 C11 C12 1.4(5)
Br1 C10 C11 C12 -179.7(2)
C10 C11 C12 C13 -1.4(5)
C9 C8 C13 C12 1.9(4)
C7 C8 C13 C12 -175.2(3)
C9 C8 C13 C14 -176.4(2)
C7 C8 C13 C14 6.5(3)
C11 C12 C13 C8 -0.2(4)
C11 C12 C13 C14 177.8(3)
C7 N1 C14 C13 -9.6(3)
S1 N1 C14 C13 -143.61(19)
C7 N1 C14 C15 -131.6(2)
S1 N1 C14 C15 94.4(3)
C8 C13 C14 N1 1.7(3)
C12 C13 C14 N1 -176.5(3)
C8 C13 C14 C15 120.7(3)
C12 C13 C14 C15 -57.5(4)
N1 C14 C15 C16 -172.0(2)
C13 C14 C15 C16 73.7(4)
C17 O5 C16 O4 -2.7(5)
C17 O5 C16 C15 178.1(3)
C14 C15 C16 O4 40.1(5)
C14 C15 C16 O5 -140.7(3)
C16 O5 C17 C18 -83.8(5)
O5 C17 C18 C23 -73.6(5)
O5 C17 C18 C19 104.4(5)
C23 C18 C19 C20 -0.4(7)
C17 C18 C19 C20 -178.4(5)
C18 C19 C20 C21 0.0(9)
C19 C20 C21 C22 0.6(9)
C20 C21 C22 C23 -0.8(8)
C19 C18 C23 C22 0.3(7)
C17 C18 C23 C22 178.3(4)
C21 C22 C23 C18 0.4(8)
